data_4327915
loop_
_publ_author_name
'Almudena Gallego'
'Oscar Castillo'
'Carlos J. G\'omez-Garc\'ia'
'F\'elix Zamora'
'Salom\'e Delgado'

_publ_contact_author
;
 Salom\'e Delgado. Departamento de Qu\'imica Inorg\'anica.
 Universidad Aut\'onoma de Madrid, E-28049 Madrid, Spain
;
_publ_contact_author_email salome.delgado@uam.es
_publ_contact_author_fax '+34-914 974 833'
_publ_contact_author_phone '+34-946 974 846'
_publ_section_title
;
 Electrical Conductivity and Luminescence in Coordination Polymers Based
 on Copper(I)-Halides and Sulfur-Pyrimidine Ligands
;
_journal_name_full 'Inorganic Chemistry'
_journal_page_first 718
_journal_page_last 727
_journal_paper_doi 10.1021/ic202255w
_journal_volume 51
_journal_year 2012
_chemical_formula_sum 'C4 H4 Cu2 I2 N2 S'
_chemical_formula_weight 493.03
_chemical_name_systematic
; 
catena-[(mu-iodido)(mu3-iodido)(mu3-pyrimidine-2-thione-KN:KS:KS)dicopper(I)]
;
_space_group_IT_number 2
_symmetry_cell_setting triclinic
_symmetry_space_group_name_Hall '-P 1'
_symmetry_space_group_name_H-M 'P -1'
_atom_sites_solution_hydrogens geom
_atom_sites_solution_primary direct
_atom_sites_solution_secondary difmap
_audit_creation_method SHELXL97
_cell_angle_alpha 97.410(2)
_cell_angle_beta 100.887(2)
_cell_angle_gamma 111.137(2)
_cell_formula_units_Z 2
_cell_length_a 7.3069(4)
_cell_length_b 8.0037(4)
_cell_length_c 8.5871(4)
_cell_measurement_reflns_used 14360
_cell_measurement_temperature 100(2)
_cell_measurement_theta_max 26.36
_cell_measurement_theta_min 3.09
_cell_volume 449.20(4)
_computing_cell_refinement 'Bruker SAINT'
_computing_data_collection 'Bruker APEX2'
_computing_data_reduction 'Bruker SAINT'
_computing_molecular_graphics 'Bruker SHELXTL'
_computing_publication_material 'Bruker SHELXTL'
_computing_structure_refinement 'SHELXL-97 (Sheldrick, 1997)'
_computing_structure_solution 'SHELXS-97 (Sheldrick, 1990)'
_diffrn_ambient_temperature 100(2)
_diffrn_measured_fraction_theta_full 0.974
_diffrn_measured_fraction_theta_max 0.974
_diffrn_measurement_device_type 'Bruker APEX-II CCD'
_diffrn_measurement_method '\f and \w scans'
_diffrn_radiation_monochromator graphite
_diffrn_radiation_source 'fine-focus sealed tube'
_diffrn_radiation_type MoK\a
_diffrn_radiation_wavelength 0.71073
_diffrn_reflns_av_R_equivalents 0.0565
_diffrn_reflns_av_sigmaI/netI 0.0299
_diffrn_reflns_limit_h_max 9
_diffrn_reflns_limit_h_min -9
_diffrn_reflns_limit_k_max 9
_diffrn_reflns_limit_k_min -9
_diffrn_reflns_limit_l_max 10
_diffrn_reflns_limit_l_min -10
_diffrn_reflns_number 14360
_diffrn_reflns_theta_full 26.36
_diffrn_reflns_theta_max 26.36
_diffrn_reflns_theta_min 3.09
_diffrn_standards_number 0
_exptl_absorpt_coefficient_mu 11.772
_exptl_absorpt_correction_T_max 0.2018
_exptl_absorpt_correction_T_min 0.1568
_exptl_absorpt_correction_type multi-scan
_exptl_absorpt_process_details
; 
Bruker (2008). SADABS, APEX2 and SAINT. 
Bruker AXS Inc., Madison, Wisconsin, USA.
;
_exptl_crystal_colour red
_exptl_crystal_density_diffrn 3.645
_exptl_crystal_description prismatic
_exptl_crystal_F_000 444
_exptl_crystal_size_max 0.25
_exptl_crystal_size_mid 0.25
_exptl_crystal_size_min 0.20
_refine_diff_density_max 1.073
_refine_diff_density_min -1.225
_refine_diff_density_rms 0.200
_refine_ls_extinction_method none
_refine_ls_goodness_of_fit_ref 1.181
_refine_ls_hydrogen_treatment constr
_refine_ls_matrix_type full
_refine_ls_number_parameters 100
_refine_ls_number_reflns 1785
_refine_ls_number_restraints 0
_refine_ls_restrained_S_all 1.181
_refine_ls_R_factor_all 0.0278
_refine_ls_R_factor_gt 0.0272
_refine_ls_shift/su_max 0.001
_refine_ls_shift/su_mean 0.000
_refine_ls_structure_factor_coef Fsqd
_refine_ls_weighting_details 'calc w=1/[\s^2^(Fo^2^)+(0.0000P)^2^+5.2733P] where P=(Fo^2^+2Fc^2^)/3'
_refine_ls_weighting_scheme calc
_refine_ls_wR_factor_gt 0.0636
_refine_ls_wR_factor_ref 0.0639
_reflns_number_gt 1754
_reflns_number_total 1785
_reflns_threshold_expression >2sigma(I)
_cod_data_source_file ic202255w_si_001_5.cif
_cod_data_source_block compound7
_cod_database_code 4327915

loop_
_symmetry_equiv_pos_as_xyz
'x, y, z'
'-x, -y, -z'

loop_
_atom_site_label
_atom_site_type_symbol
_atom_site_fract_x
_atom_site_fract_y
_atom_site_fract_z
_atom_site_U_iso_or_equiv
_atom_site_adp_type
_atom_site_occupancy
_atom_site_symmetry_multiplicity
_atom_site_calc_flag
_atom_site_refinement_flags
Cu1 Cu 0.33406(11) 0.92235(10) 0.87895(9) 0.00994(16) Uani 1 1 d .
Cu2 Cu 0.39234(11) 1.27946(10) 0.95347(9) 0.01175(17) Uani 1 1 d .
I1 I 0.31406(5) 1.07838(5) 1.16423(4) 0.00823(11) Uani 1 1 d .
I2 I 0.27554(6) 1.12342(5) 0.65296(5) 0.01093(11) Uani 1 1 d .
C1 C -0.0528(8) 0.6563(8) 0.6631(7) 0.0086(11) Uani 1 1 d .
H1 H -0.0555 0.7655 0.6327 0.010 Uiso 1 1 calc R
C2 C -0.2115(9) 0.4900(8) 0.5819(7) 0.0109(12) Uani 1 1 d .
H2 H -0.3241 0.4854 0.5026 0.013 Uiso 1 1 calc R
C3 C -0.1984(8) 0.3352(8) 0.6207(7) 0.0096(12) Uani 1 1 d .
H3 H -0.2993 0.2180 0.5656 0.012 Uiso 1 1 calc R
C4 C 0.1042(8) 0.5156(8) 0.8268(7) 0.0074(11) Uani 1 1 d .
N1 N 0.1024(7) 0.6696(6) 0.7811(6) 0.0070(9) Uani 1 1 d .
N2 N -0.0406(7) 0.3509(7) 0.7384(6) 0.0086(10) Uani 1 1 d .
H2A H -0.0295 0.2499 0.7600 0.010 Uiso 1 1 calc R
S1 S 0.2709(2) 0.51513(19) 0.99360(17) 0.0079(3) Uani 1 1 d .

loop_
_atom_site_aniso_label
_atom_site_aniso_U_11
_atom_site_aniso_U_22
_atom_site_aniso_U_33
_atom_site_aniso_U_23
_atom_site_aniso_U_13
_atom_site_aniso_U_12
Cu1 0.0094(3) 0.0054(3) 0.0112(4) -0.0015(3) 0.0006(3) 0.0005(3)
Cu2 0.0157(4) 0.0070(4) 0.0096(4) 0.0014(3) 0.0011(3) 0.0024(3)
I1 0.01081(19) 0.00681(19) 0.00948(19) 0.00292(14) 0.00544(14) 0.00441(15)
I2 0.0121(2) 0.0084(2) 0.0103(2) 0.00021(15) 0.00040(15) 0.00371(15)
C1 0.007(3) 0.009(3) 0.008(3) -0.001(2) 0.004(2) 0.001(2)
C2 0.008(3) 0.012(3) 0.011(3) -0.001(2) 0.003(2) 0.002(2)
C3 0.004(2) 0.008(3) 0.014(3) 0.000(2) 0.004(2) 0.000(2)
C4 0.006(2) 0.007(3) 0.009(3) -0.001(2) 0.003(2) 0.001(2)
N1 0.008(2) 0.002(2) 0.010(2) 0.0008(18) 0.0030(18) 0.0007(18)
N2 0.012(2) 0.003(2) 0.011(2) 0.0004(19) 0.0028(19) 0.0037(19)
S1 0.0082(6) 0.0065(7) 0.0088(7) 0.0018(5) 0.0014(5) 0.0029(5)

loop_
_atom_type_symbol
_atom_type_description
_atom_type_scat_dispersion_real
_atom_type_scat_dispersion_imag
_atom_type_scat_source
C C 0.0033 0.0016 'International Tables Vol C Tables 4.2.6.8 and 6.1.1.4'
H H 0.0000 0.0000 'International Tables Vol C Tables 4.2.6.8 and 6.1.1.4'
N N 0.0061 0.0033 'International Tables Vol C Tables 4.2.6.8 and 6.1.1.4'
S S 0.1246 0.1234 'International Tables Vol C Tables 4.2.6.8 and 6.1.1.4'
Cu Cu 0.3201 1.2651 'International Tables Vol C Tables 4.2.6.8 and 6.1.1.4'
I I -0.4742 1.8119 'International Tables Vol C Tables 4.2.6.8 and 6.1.1.4'

loop_
_geom_angle_atom_site_label_1
_geom_angle_atom_site_label_2
_geom_angle_atom_site_label_3
_geom_angle
_geom_angle_site_symmetry_1
_geom_angle_site_symmetry_3
N1 Cu1 Cu1 139.17(15) . 2_677
N1 Cu1 I1 113.18(13) . .
Cu1 Cu1 I1 60.41(3) 2_677 .
N1 Cu1 I1 111.01(13) . 2_677
Cu1 Cu1 I1 59.99(3) 2_677 2_677
I1 Cu1 I1 120.40(3) . 2_677
N1 Cu1 Cu2 139.73(14) . .
Cu1 Cu1 Cu2 74.63(3) 2_677 .
I1 Cu1 Cu2 57.61(2) . .
I1 Cu1 Cu2 105.70(3) 2_677 .
N1 Cu1 I2 102.82(14) . .
Cu1 Cu1 I2 117.48(4) 2_677 .
I1 Cu1 I2 109.69(3) . .
I1 Cu1 I2 97.02(3) 2_677 .
Cu2 Cu1 I2 55.88(2) . .
S1 Cu2 S1 93.55(5) 2_677 1_565
S1 Cu2 I2 107.80(5) 2_677 .
S1 Cu2 I2 109.30(5) 1_565 .
S1 Cu2 I1 115.01(5) 2_677 .
S1 Cu2 I1 109.64(5) 1_565 .
I2 Cu2 I1 118.60(3) . .
S1 Cu2 Cu1 114.49(5) 2_677 .
S1 Cu2 Cu1 151.95(5) 1_565 .
I2 Cu2 Cu1 62.86(2) . .
I1 Cu2 Cu1 60.30(2) . .
S1 Cu2 Cu2 47.29(4) 2_677 2_687
S1 Cu2 Cu2 46.26(4) 1_565 2_687
I2 Cu2 Cu2 117.69(4) . 2_687
I1 Cu2 Cu2 123.61(4) . 2_687
Cu1 Cu2 Cu2 161.77(4) . 2_687
Cu2 I1 Cu1 62.09(2) . .
Cu2 I1 Cu1 76.27(3) . 2_677
Cu1 I1 Cu1 59.60(3) . 2_677
Cu2 I2 Cu1 61.26(2) . .
N1 C1 C2 123.3(6) . .
N1 C1 H1 118.4 . .
C2 C1 H1 118.4 . .
C3 C2 C1 117.3(6) . .
C3 C2 H2 121.4 . .
C1 C2 H2 121.4 . .
N2 C3 C2 118.6(5) . .
N2 C3 H3 120.7 . .
C2 C3 H3 120.7 . .
N1 C4 N2 118.5(5) . .
N1 C4 S1 123.4(4) . .
N2 C4 S1 118.0(4) . .
C1 N1 C4 118.4(5) . .
C1 N1 Cu1 118.7(4) . .
C4 N1 Cu1 122.8(4) . .
C3 N2 C4 123.4(5) . .
C3 N2 H2A 118.3 . .
C4 N2 H2A 118.3 . .
C4 S1 Cu2 117.9(2) . 2_677
C4 S1 Cu2 113.6(2) . 1_545
Cu2 S1 Cu2 86.45(5) 2_677 1_545

loop_
_geom_bond_atom_site_label_1
_geom_bond_atom_site_label_2
_geom_bond_distance
_geom_bond_site_symmetry_2
Cu1 N1 2.054(5) .
Cu1 Cu1 2.6463(15) 2_677
Cu1 I1 2.6571(8) .
Cu1 I1 2.6681(8) 2_677
Cu1 Cu2 2.7032(10) .
Cu1 I2 2.7435(9) .
Cu2 S1 2.3309(16) 2_677
Cu2 S1 2.3707(15) 1_565
Cu2 I2 2.5525(8) .
Cu2 I1 2.5829(9) .
Cu2 Cu2 3.2200(15) 2_687
C1 N1 1.332(8) .
C1 C2 1.394(8) .
C1 H1 0.9500 .
C2 C3 1.354(9) .
C2 H2 0.9500 .
C3 N2 1.338(8) .
C3 H3 0.9500 .
C4 N1 1.345(8) .
C4 N2 1.366(7) .
C4 S1 1.697(6) .
N2 H2A 0.8800 .

loop_
_geom_hbond_atom_site_label_D
_geom_hbond_atom_site_label_H
_geom_hbond_atom_site_label_A
_geom_hbond_distance_DH
_geom_hbond_distance_HA
_geom_hbond_distance_DA
_geom_hbond_angle_DHA
_geom_hbond_site_symmetry_A
N2 H2A I1 0.88 2.94 3.594(5) 132.2 2_567
N2 H2A I2 0.88 3.00 3.538(5) 121.3 1_545
C1 H1 I2 0.95 3.08 3.842(6) 138.2 2_576

loop_
_geom_torsion_atom_site_label_1
_geom_torsion_atom_site_label_2
_geom_torsion_atom_site_label_3
_geom_torsion_atom_site_label_4
_geom_torsion
_geom_torsion_site_symmetry_1
_geom_torsion_site_symmetry_4
N1 Cu1 Cu2 S1 -165.6(2) . 2_677
Cu1 Cu1 Cu2 S1 41.56(6) 2_677 2_677
I1 Cu1 Cu2 S1 105.96(5) . 2_677
I1 Cu1 Cu2 S1 -10.41(6) 2_677 2_677
I2 Cu1 Cu2 S1 -98.28(5) . 2_677
N1 Cu1 Cu2 S1 12.7(3) . 1_565
Cu1 Cu1 Cu2 S1 -140.07(11) 2_677 1_565
I1 Cu1 Cu2 S1 -75.67(11) . 1_565
I1 Cu1 Cu2 S1 167.95(10) 2_677 1_565
I2 Cu1 Cu2 S1 80.08(11) . 1_565
N1 Cu1 Cu2 I2 -67.4(2) . .
Cu1 Cu1 Cu2 I2 139.84(4) 2_677 .
I1 Cu1 Cu2 I2 -155.76(3) . .
I1 Cu1 Cu2 I2 87.87(3) 2_677 .
N1 Cu1 Cu2 I1 88.4(2) . .
Cu1 Cu1 Cu2 I1 -64.40(3) 2_677 .
I1 Cu1 Cu2 I1 -116.37(3) 2_677 .
I2 Cu1 Cu2 I1 155.76(3) . .
N1 Cu1 Cu2 Cu2 -163.8(2) . 2_687
Cu1 Cu1 Cu2 Cu2 43.37(15) 2_677 2_687
I1 Cu1 Cu2 Cu2 107.77(15) . 2_687
I1 Cu1 Cu2 Cu2 -8.61(16) 2_677 2_687
I2 Cu1 Cu2 Cu2 -96.48(15) . 2_687
S1 Cu2 I1 Cu1 -105.10(5) 2_677 .
S1 Cu2 I1 Cu1 151.07(5) 1_565 .
I2 Cu2 I1 Cu1 24.60(3) . .
Cu2 Cu2 I1 Cu1 -159.04(5) 2_687 .
S1 Cu2 I1 Cu1 -42.49(5) 2_677 2_677
S1 Cu2 I1 Cu1 -146.32(5) 1_565 2_677
I2 Cu2 I1 Cu1 87.20(3) . 2_677
Cu1 Cu2 I1 Cu1 62.60(3) . 2_677
Cu2 Cu2 I1 Cu1 -96.43(5) 2_687 2_677
N1 Cu1 I1 Cu2 -135.34(16) . .
Cu1 Cu1 I1 Cu2 89.96(4) 2_677 .
I1 Cu1 I1 Cu2 89.96(4) 2_677 .
I2 Cu1 I1 Cu2 -21.17(3) . .
N1 Cu1 I1 Cu1 134.70(16) . 2_677
I1 Cu1 I1 Cu1 0.0 2_677 2_677
Cu2 Cu1 I1 Cu1 -89.96(4) . 2_677
I2 Cu1 I1 Cu1 -111.13(4) . 2_677
S1 Cu2 I2 Cu1 108.94(5) 2_677 .
S1 Cu2 I2 Cu1 -150.61(5) 1_565 .
I1 Cu2 I2 Cu1 -23.97(3) . .
Cu2 Cu2 I2 Cu1 159.45(5) 2_687 .
N1 Cu1 I2 Cu2 142.28(14) . .
Cu1 Cu1 I2 Cu2 -44.50(4) 2_677 .
I1 Cu1 I2 Cu2 21.61(3) . .
I1 Cu1 I2 Cu2 -104.24(3) 2_677 .
N1 C1 C2 C3 -3.7(8) . .
C1 C2 C3 N2 2.9(8) . .
C2 C1 N1 C4 -1.5(8) . .
C2 C1 N1 Cu1 176.1(4) . .
N2 C4 N1 C1 7.2(8) . .
S1 C4 N1 C1 -170.1(4) . .
N2 C4 N1 Cu1 -170.2(4) . .
S1 C4 N1 Cu1 12.5(7) . .
Cu1 Cu1 N1 C1 172.7(3) 2_677 .
I1 Cu1 N1 C1 101.8(4) . .
I1 Cu1 N1 C1 -119.3(4) 2_677 .
Cu2 Cu1 N1 C1 35.1(5) . .
I2 Cu1 N1 C1 -16.5(4) . .
Cu1 Cu1 N1 C4 -9.8(5) 2_677 .
I1 Cu1 N1 C4 -80.8(4) . .
I1 Cu1 N1 C4 58.2(4) 2_677 .
Cu2 Cu1 N1 C4 -147.4(3) . .
I2 Cu1 N1 C4 161.0(4) . .
C2 C3 N2 C4 3.0(8) . .
N1 C4 N2 C3 -8.3(8) . .
S1 C4 N2 C3 169.2(4) . .
N1 C4 S1 Cu2 -41.4(5) . 2_677
N2 C4 S1 Cu2 141.2(4) . 2_677
N1 C4 S1 Cu2 -140.4(4) . 1_545
N2 C4 S1 Cu2 42.3(5) . 1_545
